data_4083109
loop_
_publ_author_name
'Gu, Xiaoxia'
'Zhu, Xiancui'
'Wei, Yun'
'Wang, Shaowu'
'Zhou, Shuangliu'
'Zhang, Guangchao'
'Mu, Xiaolong'

_publ_section_title
;
 CNC-Pincer Rare-Earth Metal Amido Complexes with a Diarylamido Linked
 Biscarbene Ligand: Synthesis, Characterization, and Catalytic Activity
;
_journal_issue 9
_journal_name_full Organometallics
_journal_page_first 2372
_journal_paper_doi 10.1021/om500354s
_journal_volume 33
_journal_year 2014
_chemical_formula_sum 'C98 H150 Cl N15 Na5 Si10 Yb'
_chemical_formula_weight 2142.67
_chemical_name_systematic
; 
 ? 
;
_space_group_IT_number 2
_symmetry_cell_setting triclinic
_symmetry_space_group_name_Hall '-P 1'
_symmetry_space_group_name_H-M 'P -1'
_atom_sites_solution_hydrogens geom
_atom_sites_solution_primary direct
_atom_sites_solution_secondary difmap
_audit_creation_method SHELXL-97
_cell_angle_alpha 106.5430(10)
_cell_angle_beta 91.9090(10)
_cell_angle_gamma 94.6120(10)
_cell_formula_units_Z 2
_cell_length_a 14.7575(9)
_cell_length_b 20.7101(12)
_cell_length_c 21.9974(13)
_cell_measurement_reflns_used 9997
_cell_measurement_temperature 293(2)
_cell_measurement_theta_max 0.00
_cell_measurement_theta_min 0.00
_cell_volume 6412.8(7)
_computing_cell_refinement 'Bruker SMART'
_computing_data_collection 'Bruker SMART'
_computing_data_reduction 'Bruker SAINT'
_computing_molecular_graphics 'Bruker SHELXTL'
_computing_publication_material 'Bruker SHELXTL'
_computing_structure_refinement 'SHELXL-97 (Sheldrick, 1997)'
_computing_structure_solution 'SHELXS-97 (Sheldrick, 1990)'
_diffrn_ambient_temperature 293(2)
_diffrn_measured_fraction_theta_full 0.992
_diffrn_measured_fraction_theta_max 0.992
_diffrn_measurement_device_type 'CCD area detector'
_diffrn_measurement_method 'phi and omega scans'
_diffrn_radiation_monochromator graphite
_diffrn_radiation_source 'fine-focus sealed tube'
_diffrn_radiation_type MoK\a
_diffrn_radiation_wavelength 0.71073
_diffrn_reflns_av_R_equivalents 0.0325
_diffrn_reflns_av_sigmaI/netI 0.0560
_diffrn_reflns_limit_h_max 17
_diffrn_reflns_limit_h_min -17
_diffrn_reflns_limit_k_max 23
_diffrn_reflns_limit_k_min -24
_diffrn_reflns_limit_l_max 26
_diffrn_reflns_limit_l_min -26
_diffrn_reflns_number 46095
_diffrn_reflns_theta_full 25.00
_diffrn_reflns_theta_max 25.00
_diffrn_reflns_theta_min 1.39
_exptl_absorpt_coefficient_mu 0.904
_exptl_absorpt_correction_T_max 0.8123
_exptl_absorpt_correction_T_min 0.7796
_exptl_absorpt_correction_type multi-scan
_exptl_crystal_colour colorless
_exptl_crystal_density_diffrn 1.110
_exptl_crystal_density_method 'not measured'
_exptl_crystal_description block
_exptl_crystal_F_000 2250
_exptl_crystal_size_max 0.29
_exptl_crystal_size_mid 0.28
_exptl_crystal_size_min 0.24
_platon_squeeze_details
;
;
_refine_diff_density_max 1.394
_refine_diff_density_min -0.824
_refine_diff_density_rms 0.070
_refine_ls_extinction_method none
_refine_ls_goodness_of_fit_ref 1.052
_refine_ls_hydrogen_treatment mixed
_refine_ls_matrix_type full
_refine_ls_number_parameters 1181
_refine_ls_number_reflns 22406
_refine_ls_number_restraints 45
_refine_ls_restrained_S_all 1.091
_refine_ls_R_factor_all 0.0692
_refine_ls_R_factor_gt 0.0484
_refine_ls_shift/su_max 0.003
_refine_ls_shift/su_mean 0.000
_refine_ls_structure_factor_coef Fsqd
_refine_ls_weighting_details 'calc w=1/[\s^2^(Fo^2^)+(0.0751P)^2^+0.0000P] where P=(Fo^2^+2Fc^2^)/3'
_refine_ls_weighting_scheme calc
_refine_ls_wR_factor_gt 0.1255
_refine_ls_wR_factor_ref 0.1349
_reflns_number_gt 16978
_reflns_number_total 22406
_reflns_threshold_expression >2sigma(I)
_cod_data_source_file om500354s_si_002.cif
_cod_data_source_block 6
_cod_depositor_comments
;
The following automatic conversions were performed:

'_symmetry_cell_setting' value 'Triclinic' changed to 'triclinic'
according to
/usr/data/users/saulius/crontab/automatic-downloads/rss-feeds/ACS/lib/dictionaries/cif_core.dic
dictionary named 'cif_core.dic' version 2.4.2 from 2011-04-26.

Automatic conversion script
Id: cif_fix_values 2281 2013-09-26 08:29:07Z andrius 

 Adding full bibliography for 4083104--4083112.cif.
;
_cod_original_sg_symbol_H-M P-1
_cod_database_code 4083109

loop_
_symmetry_equiv_pos_as_xyz
'x, y, z'
'-x, -y, -z'

loop_
_atom_site_label
_atom_site_type_symbol
_atom_site_fract_x
_atom_site_fract_y
_atom_site_fract_z
_atom_site_U_iso_or_equiv
_atom_site_adp_type
_atom_site_occupancy
_atom_site_symmetry_multiplicity
_atom_site_calc_flag
_atom_site_refinement_flags
C63 C 0.3417(3) 0.9040(2) 0.8709(2) 0.0715(15) Uani 1 1 d G
C64 C 0.2641(3) 0.9132(3) 0.9052(2) 0.110(2) Uani 1 1 d G
H64 H 0.2399 0.8794 0.9219 0.132 Uiso 1 1 calc R
C65 C 0.2225(3) 0.9729(3) 0.9148(3) 0.162(5) Uani 1 1 d G
H65 H 0.1705 0.9790 0.9378 0.194 Uiso 1 1 calc R
C66 C 0.2586(4) 1.0234(2) 0.8900(3) 0.152(4) Uani 1 1 d G
H66 H 0.2308 1.0634 0.8963 0.182 Uiso 1 1 calc R
C67 C 0.3363(5) 1.0142(2) 0.8556(3) 0.144(3) Uani 1 1 d G
H67 H 0.3605 1.0480 0.8390 0.173 Uiso 1 1 calc R
C68 C 0.3779(3) 0.9545(3) 0.8461(2) 0.118(3) Uani 1 1 d G
H68 H 0.4298 0.9484 0.8231 0.142 Uiso 1 1 calc R
C39 C 0.4882(3) 0.5745(3) 0.4737(3) 0.112(2) Uani 1 1 d G
H39 H 0.4562 0.5630 0.5054 0.135 Uiso 1 1 calc R
C38 C 0.4755(5) 0.5337(2) 0.4113(3) 0.201(7) Uani 1 1 d G
H38 H 0.4351 0.4949 0.4012 0.242 Uiso 1 1 calc R
C37 C 0.5234(6) 0.5509(4) 0.3639(2) 0.203(7) Uani 1 1 d G
H37 H 0.5149 0.5236 0.3221 0.244 Uiso 1 1 calc R
C36 C 0.5838(5) 0.6090(4) 0.3789(2) 0.179(5) Uani 1 1 d G
H36 H 0.6158 0.6205 0.3472 0.215 Uiso 1 1 calc R
C35 C 0.5965(3) 0.6498(3) 0.4414(3) 0.115(3) Uani 1 1 d G
H35 H 0.6369 0.6886 0.4514 0.138 Uiso 1 1 calc R
C40 C 0.5487(3) 0.6325(2) 0.48874(16) 0.0628(13) Uani 1 1 d G
C1 C 0.9367(3) 0.8108(3) 0.6643(3) 0.0806(17) Uani 1 1 d .
H1 H 0.9386 0.7648 0.6446 0.097 Uiso 1 1 calc R
C2 C 1.0161(4) 0.8527(4) 0.6819(4) 0.108(2) Uani 1 1 d .
H2 H 1.0717 0.8343 0.6759 0.130 Uiso 1 1 calc R
C3 C 1.0150(4) 0.9207(4) 0.7080(4) 0.107(2) Uani 1 1 d .
H3 H 1.0693 0.9486 0.7179 0.129 Uiso 1 1 calc R
C4 C 0.9354(4) 0.9473(4) 0.7194(4) 0.102(2) Uani 1 1 d .
H4 H 0.9345 0.9935 0.7382 0.122 Uiso 1 1 calc R
C5 C 0.8540(4) 0.9059(3) 0.7033(3) 0.0879(19) Uani 1 1 d .
H5 H 0.7991 0.9251 0.7110 0.106 Uiso 1 1 calc R
C6 C 0.8532(3) 0.8379(3) 0.6762(2) 0.0631(13) Uani 1 1 d .
C7 C 0.7679(3) 0.7904(3) 0.6604(3) 0.0672(14) Uani 1 1 d .
H7A H 0.7773 0.7529 0.6237 0.081 Uiso 1 1 calc R
H7B H 0.7569 0.7720 0.6957 0.081 Uiso 1 1 calc R
C8 C 0.6787(3) 0.8522(3) 0.5999(3) 0.0740(16) Uani 1 1 d .
H8 H 0.7232 0.8588 0.5728 0.089 Uiso 1 1 calc R
C9 C 0.5945(3) 0.8711(3) 0.6005(3) 0.0708(15) Uani 1 1 d .
H9 H 0.5691 0.8939 0.5744 0.085 Uiso 1 1 calc R
C10 C 0.6080(3) 0.8190(2) 0.6777(2) 0.0519(11) Uani 1 1 d .
C11 C 0.4602(3) 0.8645(2) 0.6642(2) 0.0525(11) Uani 1 1 d .
C12 C 0.4347(3) 0.9270(3) 0.6619(3) 0.0644(13) Uani 1 1 d .
H12 H 0.4781 0.9580 0.6536 0.077 Uiso 1 1 calc R
C13 C 0.3474(4) 0.9442(3) 0.6716(3) 0.0775(16) Uani 1 1 d .
C14 C 0.2850(4) 0.8964(3) 0.6835(4) 0.096(2) Uani 1 1 d .
H14 H 0.2249 0.9061 0.6893 0.116 Uiso 1 1 calc R
C15 C 0.3095(3) 0.8354(3) 0.6871(3) 0.0804(17) Uani 1 1 d .
H15 H 0.2653 0.8051 0.6957 0.096 Uiso 1 1 calc R
C16 C 0.3988(3) 0.8164(2) 0.6783(2) 0.0549(12) Uani 1 1 d .
C17 C 0.3218(5) 1.0130(3) 0.6693(4) 0.110(2) Uani 1 1 d .
H17A H 0.2689 1.0073 0.6410 0.133 Uiso 1 1 calc R
H17B H 0.3715 1.0360 0.6544 0.133 Uiso 1 1 calc R
H17C H 0.3087 1.0392 0.7111 0.133 Uiso 1 1 calc R
C18 C 0.3606(3) 0.6985(2) 0.6570(2) 0.0519(11) Uani 1 1 d .
C19 C 0.3247(3) 0.6881(3) 0.5949(3) 0.0724(15) Uani 1 1 d .
H19 H 0.3370 0.7220 0.5754 0.087 Uiso 1 1 calc R
C20 C 0.2717(4) 0.6295(4) 0.5608(3) 0.0856(19) Uani 1 1 d .
H20 H 0.2498 0.6249 0.5195 0.103 Uiso 1 1 calc R
C21 C 0.2512(4) 0.5778(3) 0.5887(4) 0.0833(18) Uani 1 1 d .
C22 C 0.2833(4) 0.5883(3) 0.6488(3) 0.0736(15) Uani 1 1 d .
H22 H 0.2700 0.5546 0.6682 0.088 Uiso 1 1 calc R
C23 C 0.3346(3) 0.6462(2) 0.6832(3) 0.0577(12) Uani 1 1 d .
C24 C 0.2030(6) 0.5178(4) 0.5549(5) 0.155(4) Uani 1 1 d .
H24A H 0.2073 0.4850 0.5779 0.186 Uiso 1 1 calc R
H24B H 0.2279 0.5016 0.5142 0.186 Uiso 1 1 calc R
H24C H 0.1403 0.5252 0.5492 0.186 Uiso 1 1 calc R
C25 C 0.2967(4) 0.6318(3) 0.7882(3) 0.0776(16) Uani 1 1 d .
H25 H 0.2359 0.6152 0.7779 0.093 Uiso 1 1 calc R
C26 C 0.3425(4) 0.6407(3) 0.8439(3) 0.0855(18) Uani 1 1 d .
H26 H 0.3198 0.6320 0.8800 0.103 Uiso 1 1 calc R
C27 C 0.4414(3) 0.6726(2) 0.7781(2) 0.0533(11) Uani 1 1 d .
C28 C 0.5045(4) 0.6754(3) 0.8856(3) 0.0713(15) Uani 1 1 d .
H28A H 0.4871 0.7055 0.9251 0.086 Uiso 1 1 calc R
H28B H 0.5584 0.6969 0.8727 0.086 Uiso 1 1 calc R
C29 C 0.5272(4) 0.6105(3) 0.8969(3) 0.0721(15) Uani 1 1 d .
C30 C 0.5157(5) 0.5501(4) 0.8505(4) 0.097(2) Uani 1 1 d .
H30 H 0.4910 0.5485 0.8106 0.116 Uiso 1 1 calc R
C31 C 0.5400(6) 0.4911(4) 0.8617(5) 0.127(3) Uani 1 1 d .
H31 H 0.5300 0.4501 0.8301 0.152 Uiso 1 1 calc R
C32 C 0.5785(8) 0.4940(6) 0.9193(7) 0.155(4) Uani 1 1 d .
H32 H 0.5979 0.4549 0.9262 0.187 Uiso 1 1 calc R
C33 C 0.5892(8) 0.5519(6) 0.9664(5) 0.149(4) Uani 1 1 d .
H33 H 0.6139 0.5527 1.0061 0.179 Uiso 1 1 calc R
C34 C 0.5626(6) 0.6122(4) 0.9555(4) 0.115(3) Uani 1 1 d .
H34 H 0.5692 0.6527 0.9880 0.138 Uiso 1 1 calc R
C41 C 0.5630(4) 0.6750(4) 0.5541(3) 0.092(2) Uani 1 1 d .
H41A H 0.5046 0.6812 0.5729 0.110 Uiso 1 1 calc R
H41B H 0.5910 0.7192 0.5546 0.110 Uiso 1 1 calc R
C42 C 0.6930(5) 0.6080(4) 0.5702(3) 0.122(3) Uani 1 1 d .
H42 H 0.7107 0.5961 0.5286 0.147 Uiso 1 1 calc R
C43 C 0.7314(5) 0.5922(4) 0.6193(3) 0.105(3) Uani 1 1 d .
H43 H 0.7814 0.5674 0.6183 0.126 Uiso 1 1 calc R
C44 C 0.6152(3) 0.6540(3) 0.6560(2) 0.0596(13) Uani 1 1 d .
C45 C 0.7035(3) 0.6109(2) 0.7328(2) 0.0565(12) Uani 1 1 d .
C46 C 0.7234(4) 0.5472(3) 0.7349(3) 0.0744(16) Uani 1 1 d .
H46 H 0.7181 0.5120 0.6973 0.089 Uiso 1 1 calc R
C47 C 0.7505(4) 0.5343(3) 0.7899(3) 0.0782(17) Uani 1 1 d .
C48 C 0.7603(4) 0.5884(3) 0.8440(3) 0.0739(16) Uani 1 1 d .
H48 H 0.7814 0.5820 0.8820 0.089 Uiso 1 1 calc R
C49 C 0.7396(3) 0.6516(3) 0.8431(2) 0.0621(13) Uani 1 1 d .
H49 H 0.7465 0.6866 0.8809 0.074 Uiso 1 1 calc R
C50 C 0.7088(3) 0.6657(2) 0.7883(2) 0.0498(11) Uani 1 1 d .
C51 C 0.7730(5) 0.4644(3) 0.7932(4) 0.124(3) Uani 1 1 d .
H51A H 0.7187 0.4395 0.8006 0.149 Uiso 1 1 calc R
H51B H 0.8178 0.4695 0.8273 0.149 Uiso 1 1 calc R
H51C H 0.7964 0.4402 0.7538 0.149 Uiso 1 1 calc R
C52 C 0.7444(3) 0.7843(2) 0.8234(2) 0.0479(10) Uani 1 1 d .
C53 C 0.8379(3) 0.7834(2) 0.8142(2) 0.0549(12) Uani 1 1 d .
H53 H 0.8586 0.7444 0.7881 0.066 Uiso 1 1 calc R
C54 C 0.9001(3) 0.8373(3) 0.8420(3) 0.0649(14) Uani 1 1 d .
H54 H 0.9614 0.8337 0.8346 0.078 Uiso 1 1 calc R
C55 C 0.8737(4) 0.8970(3) 0.8810(3) 0.0699(15) Uani 1 1 d .
C56 C 0.7820(4) 0.8996(3) 0.8915(2) 0.0630(13) Uani 1 1 d .
H56 H 0.7624 0.9392 0.9176 0.076 Uiso 1 1 calc R
C57 C 0.7177(3) 0.8446(2) 0.8640(2) 0.0515(11) Uani 1 1 d .
C58 C 0.9406(4) 0.9580(3) 0.9103(4) 0.097(2) Uani 1 1 d .
H58A H 0.9087 0.9980 0.9215 0.146 Uiso 1 1 calc R
H58B H 0.9848 0.9621 0.8802 0.146 Uiso 1 1 calc R
H58C H 0.9708 0.9528 0.9477 0.146 Uiso 1 1 calc R
C59 C 0.6047(4) 0.8853(3) 0.9428(3) 0.0818(17) Uani 1 1 d .
H59 H 0.6451 0.9049 0.9778 0.098 Uiso 1 1 calc R
C60 C 0.5139(5) 0.8842(3) 0.9411(3) 0.0868(18) Uani 1 1 d .
H60 H 0.4792 0.9030 0.9751 0.104 Uiso 1 1 calc R
C61 C 0.5497(3) 0.8292(2) 0.8417(2) 0.0543(12) Uani 1 1 d .
C62 C 0.3858(3) 0.8388(3) 0.8591(3) 0.0760(16) Uani 1 1 d .
H62A H 0.3542 0.8102 0.8813 0.091 Uiso 1 1 calc R
H62B H 0.3799 0.8152 0.8140 0.091 Uiso 1 1 calc R
C69 C 0.7800(6) 0.0389(4) 0.6281(4) 0.122(3) Uani 1 1 d .
H69A H 0.8338 0.0672 0.6479 0.183 Uiso 1 1 calc R
H69B H 0.7969 -0.0035 0.6018 0.183 Uiso 1 1 calc R
H69C H 0.7417 0.0309 0.6602 0.183 Uiso 1 1 calc R
C70 C 0.6038(8) 0.0288(5) 0.5531(6) 0.231(8) Uani 1 1 d .
H70A H 0.5619 0.0425 0.5857 0.277 Uiso 1 1 calc R
H70B H 0.6127 -0.0181 0.5465 0.277 Uiso 1 1 calc R
H70C H 0.5796 0.0351 0.5143 0.277 Uiso 1 1 calc R
C71 C 0.7840(8) 0.0700(5) 0.5035(4) 0.174(5) Uani 1 1 d .
H71A H 0.7532 0.0882 0.4739 0.208 Uiso 1 1 calc R
H71B H 0.7889 0.0227 0.4844 0.208 Uiso 1 1 calc R
H71C H 0.8439 0.0932 0.5148 0.208 Uiso 1 1 calc R
C72 C 0.6833(8) 0.3008(4) 0.6364(6) 0.205(5) Uani 1 1 d U
H72A H 0.6860 0.3122 0.6820 0.246 Uiso 1 1 calc R
H72B H 0.6449 0.3299 0.6227 0.246 Uiso 1 1 calc R
H72C H 0.7434 0.3066 0.6223 0.246 Uiso 1 1 calc R
C73 C 0.5240(6) 0.2024(7) 0.6353(6) 0.211(5) Uani 1 1 d U
H73A H 0.4911 0.1621 0.6081 0.253 Uiso 1 1 calc R
H73B H 0.4905 0.2406 0.6366 0.253 Uiso 1 1 calc R
H73C H 0.5320 0.1980 0.6774 0.253 Uiso 1 1 calc R
C74 C 0.6150(7) 0.2085(6) 0.5188(4) 0.175(4) Uani 1 1 d U
H74A H 0.5850 0.2468 0.5153 0.210 Uiso 1 1 calc R
H74B H 0.5766 0.1677 0.4989 0.210 Uiso 1 1 calc R
H74C H 0.6714 0.2074 0.4982 0.210 Uiso 1 1 calc R
C75 C 1.0592(8) 0.1119(5) 0.4821(4) 0.166(4) Uani 1 1 d .
H75A H 0.9991 0.0886 0.4743 0.199 Uiso 1 1 calc R
H75B H 1.1035 0.0796 0.4714 0.199 Uiso 1 1 calc R
H75C H 1.0657 0.1424 0.4566 0.199 Uiso 1 1 calc R
C76 C 1.0532(6) 0.1009(4) 0.6168(4) 0.125(3) Uani 1 1 d .
H76A H 1.0578 0.1260 0.6609 0.188 Uiso 1 1 calc R
H76B H 1.0966 0.0678 0.6090 0.188 Uiso 1 1 calc R
H76C H 0.9928 0.0785 0.6056 0.188 Uiso 1 1 calc R
C77 C 1.2043(5) 0.1821(6) 0.5758(5) 0.170(4) Uani 1 1 d .
H77A H 1.2218 0.2064 0.5461 0.255 Uiso 1 1 calc R
H77B H 1.2343 0.1413 0.5672 0.255 Uiso 1 1 calc R
H77C H 1.2215 0.2098 0.6182 0.255 Uiso 1 1 calc R
C78 C 1.1039(6) 0.3152(5) 0.5196(4) 0.146(3) Uani 1 1 d .
H78A H 1.1506 0.3349 0.5526 0.218 Uiso 1 1 calc R
H78B H 1.0888 0.3483 0.4989 0.218 Uiso 1 1 calc R
H78C H 1.1256 0.2773 0.4891 0.218 Uiso 1 1 calc R
C79 C 0.9600(8) 0.3638(4) 0.6116(5) 0.173(4) Uani 1 1 d .
H79A H 0.9053 0.3512 0.6296 0.259 Uiso 1 1 calc R
H79B H 0.9478 0.3960 0.5892 0.259 Uiso 1 1 calc R
H79C H 1.0062 0.3836 0.6449 0.259 Uiso 1 1 calc R
C80 C 0.9117(5) 0.2564(4) 0.4876(4) 0.121(3) Uani 1 1 d .
H80A H 0.9249 0.2134 0.4603 0.182 Uiso 1 1 calc R
H80B H 0.9116 0.2887 0.4639 0.182 Uiso 1 1 calc R
H80C H 0.8530 0.2517 0.5043 0.182 Uiso 1 1 calc R
C81 C 1.2239(6) 0.1963(4) 0.7689(4) 0.135(3) Uani 1 1 d .
H81A H 1.1612 0.1824 0.7726 0.202 Uiso 1 1 calc R
H81B H 1.2622 0.1737 0.7908 0.202 Uiso 1 1 calc R
H81C H 1.2371 0.1847 0.7248 0.202 Uiso 1 1 calc R
C82 C 1.2792(7) 0.3014(5) 0.8911(5) 0.161(4) Uani 1 1 d .
H82A H 1.2852 0.3487 0.9137 0.242 Uiso 1 1 calc R
H82B H 1.3363 0.2830 0.8944 0.242 Uiso 1 1 calc R
H82C H 1.2332 0.2783 0.9091 0.242 Uiso 1 1 calc R
C83 C 1.3502(5) 0.3174(5) 0.7698(5) 0.160(4) Uani 1 1 d .
H83A H 1.3339 0.3237 0.7294 0.241 Uiso 1 1 calc R
H83B H 1.3923 0.2835 0.7643 0.241 Uiso 1 1 calc R
H83C H 1.3780 0.3593 0.7978 0.241 Uiso 1 1 calc R
C84 C 1.2248(6) 0.4689(4) 0.8735(5) 0.149(4) Uani 1 1 d .
H84A H 1.2084 0.4571 0.9111 0.224 Uiso 1 1 calc R
H84B H 1.2142 0.5151 0.8782 0.224 Uiso 1 1 calc R
H84C H 1.2880 0.4633 0.8671 0.224 Uiso 1 1 calc R
C85 C 1.0363(5) 0.4383(4) 0.8132(4) 0.128(3) Uani 1 1 d .
H85A H 0.9966 0.4095 0.7791 0.192 Uiso 1 1 calc R
H85B H 1.0358 0.4844 0.8126 0.192 Uiso 1 1 calc R
H85C H 1.0158 0.4341 0.8530 0.192 Uiso 1 1 calc R
C86 C 1.1936(7) 0.4374(4) 0.7317(5) 0.154(4) Uani 1 1 d .
H86A H 1.2561 0.4285 0.7258 0.232 Uiso 1 1 calc R
H86B H 1.1882 0.4848 0.7381 0.232 Uiso 1 1 calc R
H86C H 1.1567 0.4116 0.6947 0.232 Uiso 1 1 calc R
C87 C 1.0457(5) 0.1462(4) 0.8954(4) 0.110(2) Uani 1 1 d .
H87A H 0.9957 0.1284 0.8646 0.166 Uiso 1 1 calc R
H87B H 1.0674 0.1102 0.9098 0.166 Uiso 1 1 calc R
H87C H 1.0939 0.1661 0.8765 0.166 Uiso 1 1 calc R
C88 C 0.9262(5) 0.1654(4) 1.0038(4) 0.114(2) Uani 1 1 d .
H88A H 0.9074 0.1964 1.0416 0.170 Uiso 1 1 calc R
H88B H 0.9556 0.1302 1.0148 0.170 Uiso 1 1 calc R
H88C H 0.8739 0.1459 0.9755 0.170 Uiso 1 1 calc R
C89 C 1.1100(6) 0.2423(5) 1.0210(4) 0.140(3) Uani 1 1 d .
H89A H 1.1582 0.2597 1.0001 0.209 Uiso 1 1 calc R
H89B H 1.1297 0.2054 1.0347 0.209 Uiso 1 1 calc R
H89C H 1.0945 0.2774 1.0571 0.209 Uiso 1 1 calc R
C90 C 0.8570(6) 0.3849(4) 0.9391(4) 0.135(3) Uani 1 1 d .
H90A H 0.8898 0.3985 0.9072 0.202 Uiso 1 1 calc R
H90B H 0.8336 0.4237 0.9673 0.202 Uiso 1 1 calc R
H90C H 0.8073 0.3520 0.9192 0.202 Uiso 1 1 calc R
C91 C 0.8750(9) 0.3441(5) 1.0592(4) 0.184(5) Uani 1 1 d .
H91A H 0.8244 0.3099 1.0480 0.276 Uiso 1 1 calc R
H91B H 0.8532 0.3873 1.0785 0.276 Uiso 1 1 calc R
H91C H 0.9167 0.3336 1.0887 0.276 Uiso 1 1 calc R
C92 C 1.0386(7) 0.4119(4) 1.0118(6) 0.183(5) Uani 1 1 d .
H92A H 1.0831 0.3944 1.0341 0.275 Uiso 1 1 calc R
H92B H 1.0203 0.4530 1.0395 0.275 Uiso 1 1 calc R
H92C H 1.0644 0.4209 0.9753 0.275 Uiso 1 1 calc R
C93 C 0.7981(4) 0.0614(3) 0.8288(3) 0.0924(19) Uani 1 1 d .
H93A H 0.8217 0.0665 0.7900 0.139 Uiso 1 1 calc R
H93B H 0.7954 0.0147 0.8279 0.139 Uiso 1 1 calc R
H93C H 0.8373 0.0882 0.8642 0.139 Uiso 1 1 calc R
C94 C 0.6093(5) 0.0279(4) 0.7715(4) 0.122(3) Uani 1 1 d .
H94A H 0.5512 0.0445 0.7672 0.184 Uiso 1 1 calc R
H94B H 0.6007 -0.0144 0.7813 0.184 Uiso 1 1 calc R
H94C H 0.6391 0.0213 0.7323 0.184 Uiso 1 1 calc R
C95 C 0.6415(5) 0.0757(4) 0.9123(3) 0.109(2) Uani 1 1 d .
H95A H 0.6874 0.0949 0.9460 0.164 Uiso 1 1 calc R
H95B H 0.6306 0.0279 0.9066 0.164 Uiso 1 1 calc R
H95C H 0.5862 0.0966 0.9230 0.164 Uiso 1 1 calc R
C96 C 0.4879(5) 0.1856(5) 0.8439(7) 0.212(5) Uani 1 1 d U
H96A H 0.4823 0.1550 0.8017 0.318 Uiso 1 1 calc R
H96B H 0.4481 0.2207 0.8465 0.318 Uiso 1 1 calc R
H96C H 0.4716 0.1615 0.8738 0.318 Uiso 1 1 calc R
C97 C 0.6199(6) 0.2992(4) 0.8305(5) 0.147(3) Uani 1 1 d U
H97A H 0.6826 0.3173 0.8361 0.221 Uiso 1 1 calc R
H97B H 0.5829 0.3332 0.8531 0.221 Uiso 1 1 calc R
H97C H 0.6012 0.2856 0.7861 0.221 Uiso 1 1 calc R
C98 C 0.6217(9) 0.2599(6) 0.9530(4) 0.210(5) Uani 1 1 d U
H98A H 0.6068 0.2246 0.9724 0.314 Uiso 1 1 calc R
H98B H 0.5821 0.2952 0.9671 0.314 Uiso 1 1 calc R
H98C H 0.6838 0.2781 0.9648 0.314 Uiso 1 1 calc R
Cl1 Cl 0.90258(9) 0.23545(9) 0.75576(6) 0.0796(4) Uani 1 1 d .
N1 N 0.6874(2) 0.8212(2) 0.64692(19) 0.0591(10) Uani 1 1 d .
N2 N 0.5520(2) 0.85011(19) 0.64776(18) 0.0520(9) Uani 1 1 d .
N3 N 0.4213(2) 0.75414(19) 0.68656(18) 0.0509(9) Uani 1 1 d .
N4 N 0.3576(3) 0.6520(2) 0.7483(2) 0.0607(11) Uani 1 1 d .
N5 N 0.4309(3) 0.6656(2) 0.8371(2) 0.0645(11) Uani 1 1 d .
N6 N 0.6223(3) 0.6450(3) 0.5932(2) 0.0799(14) Uani 1 1 d .
N7 N 0.6833(3) 0.6196(2) 0.67158(19) 0.0653(11) Uani 1 1 d .
N8 N 0.6824(2) 0.72974(18) 0.78997(17) 0.0470(8) Uani 1 1 d .
N9 N 0.6264(3) 0.8518(2) 0.88220(18) 0.0562(10) Uani 1 1 d .
N10 N 0.4812(3) 0.8503(2) 0.8803(2) 0.0656(11) Uani 1 1 d .
N11 N 0.7107(4) 0.1643(3) 0.6194(2) 0.0911(7) Uani 1 1 d U
N12 N 1.0165(3) 0.2280(2) 0.5930(2) 0.0774(13) Uani 1 1 d .
N13 N 1.1539(3) 0.3297(2) 0.7946(2) 0.0668(11) Uani 1 1 d .
N14 N 0.9614(3) 0.2715(2) 0.93893(18) 0.0649(11) Uani 1 1 d .
N15 N 0.6855(3) 0.1708(2) 0.8340(2) 0.0824(7) Uani 1 1 d U
Na1 Na 0.71922(15) 0.17753(13) 0.73004(10) 0.0852(7) Uani 1 1 d .
Na2 Na 0.86738(16) 0.20345(13) 0.62520(11) 0.0875(7) Uani 1 1 d .
Na3 Na 1.06369(16) 0.27186(13) 0.70129(11) 0.0889(7) Uani 1 1 d .
Na4 Na 1.03715(15) 0.29428(13) 0.85325(11) 0.0811(6) Uani 1 1 d .
Na5 Na 0.83440(14) 0.22208(12) 0.86840(9) 0.0728(6) Uani 1 1 d .
Si1 Si 0.63787(14) 0.21518(11) 0.60373(10) 0.0959(5) Uani 1 1 d U
Si2 Si 0.71674(16) 0.08183(11) 0.57805(9) 0.1031(6) Uani 1 1 d U
Si3 Si 1.07702(15) 0.16031(12) 0.56734(10) 0.1014(6) Uani 1 1 d .
Si4 Si 1.00066(14) 0.28607(10) 0.55471(9) 0.0936(6) Uani 1 1 d .
Si5 Si 1.24602(11) 0.28986(10) 0.80479(10) 0.0888(5) Uani 1 1 d .
Si6 Si 1.15411(13) 0.41265(9) 0.80345(10) 0.0879(5) Uani 1 1 d .
Si7 Si 1.00718(12) 0.21149(9) 0.96400(8) 0.0765(5) Uani 1 1 d .
Si8 Si 0.93521(15) 0.34712(9) 0.98538(8) 0.0906(5) Uani 1 1 d .
Si9 Si 0.68120(10) 0.09054(8) 0.83675(7) 0.0620(4) Uani 1 1 d .
Si10 Si 0.60637(13) 0.22366(10) 0.86228(10) 0.0906(5) Uani 1 1 d U
Yb1 Yb 0.552487(12) 0.743247(10) 0.738963(9) 0.04445(8) Uani 1 1 d .

loop_
_atom_site_aniso_label
_atom_site_aniso_U_11
_atom_site_aniso_U_22
_atom_site_aniso_U_33
_atom_site_aniso_U_23
_atom_site_aniso_U_13
_atom_site_aniso_U_12
C63 0.056(3) 0.085(4) 0.067(3) 0.010(3) 0.011(3) 0.006(3)
C64 0.062(4) 0.136(6) 0.123(6) 0.017(5) 0.025(4) 0.023(4)
C65 0.082(6) 0.166(10) 0.198(11) -0.020(9) 0.013(6) 0.049(6)
C66 0.112(7) 0.109(7) 0.199(11) -0.015(7) -0.040(7) 0.046(6)
C67 0.152(9) 0.095(6) 0.181(10) 0.031(6) -0.010(7) 0.023(6)
C68 0.124(6) 0.094(5) 0.144(7) 0.037(5) 0.049(5) 0.023(5)
C39 0.118(6) 0.102(6) 0.121(6) 0.047(5) -0.018(5) -0.015(5)
C38 0.281(16) 0.094(7) 0.182(11) -0.012(8) -0.137(12) -0.009(8)
C37 0.34(2) 0.179(13) 0.077(6) -0.010(7) -0.033(9) 0.108(13)
C36 0.273(15) 0.203(12) 0.086(7) 0.062(8) 0.055(8) 0.076(11)
C35 0.141(7) 0.120(6) 0.083(5) 0.031(5) 0.027(5) -0.009(5)
C40 0.066(3) 0.070(4) 0.052(3) 0.016(3) -0.002(2) 0.008(3)
C1 0.053(3) 0.090(4) 0.098(4) 0.022(4) 0.011(3) 0.017(3)
C2 0.032(3) 0.135(7) 0.148(7) 0.023(5) 0.004(3) 0.012(3)
C3 0.052(4) 0.107(6) 0.151(7) 0.021(5) 0.010(4) 0.001(4)
C4 0.064(4) 0.084(5) 0.142(6) 0.008(4) 0.012(4) 0.008(3)
C5 0.055(3) 0.085(5) 0.119(5) 0.017(4) 0.014(3) 0.023(3)
C6 0.043(3) 0.091(4) 0.063(3) 0.031(3) 0.009(2) 0.013(3)
C7 0.046(3) 0.087(4) 0.083(4) 0.046(3) 0.017(3) 0.016(3)
C8 0.053(3) 0.112(5) 0.075(4) 0.058(4) 0.010(3) 0.000(3)
C9 0.057(3) 0.095(4) 0.080(4) 0.058(3) -0.002(3) -0.001(3)
C10 0.040(2) 0.062(3) 0.056(3) 0.022(2) 0.001(2) 0.001(2)
C11 0.039(2) 0.060(3) 0.062(3) 0.028(2) -0.008(2) -0.001(2)
C12 0.059(3) 0.060(3) 0.076(4) 0.026(3) -0.016(3) -0.001(2)
C13 0.062(3) 0.066(4) 0.103(5) 0.022(3) -0.019(3) 0.014(3)
C14 0.052(3) 0.087(5) 0.157(7) 0.042(5) 0.002(4) 0.026(3)
C15 0.040(3) 0.085(4) 0.127(5) 0.046(4) 0.009(3) 0.009(3)
C16 0.038(2) 0.064(3) 0.067(3) 0.026(3) -0.004(2) 0.008(2)
C17 0.100(5) 0.080(5) 0.153(7) 0.033(5) -0.023(5) 0.035(4)
C18 0.035(2) 0.060(3) 0.060(3) 0.017(2) -0.002(2) 0.006(2)
C19 0.048(3) 0.101(5) 0.072(4) 0.033(3) -0.005(3) 0.004(3)
C20 0.054(3) 0.118(6) 0.069(4) 0.003(4) -0.010(3) 0.009(3)
C21 0.058(3) 0.072(4) 0.099(5) -0.007(4) 0.004(3) 0.001(3)
C22 0.062(3) 0.064(4) 0.091(5) 0.016(3) 0.005(3) 0.007(3)
C23 0.041(2) 0.054(3) 0.076(4) 0.015(3) 0.003(2) 0.003(2)
C24 0.128(7) 0.114(7) 0.166(9) -0.026(6) -0.043(6) -0.054(5)
C25 0.062(3) 0.079(4) 0.100(5) 0.042(4) 0.015(3) -0.008(3)
C26 0.076(4) 0.101(5) 0.096(5) 0.055(4) 0.029(4) 0.002(3)
C27 0.052(3) 0.049(3) 0.063(3) 0.022(2) 0.006(2) 0.003(2)
C28 0.083(4) 0.076(4) 0.063(3) 0.032(3) 0.011(3) 0.006(3)
C29 0.079(4) 0.080(4) 0.064(4) 0.032(3) 0.014(3) 0.007(3)
C30 0.108(5) 0.079(5) 0.103(5) 0.025(4) -0.003(4) 0.008(4)
C31 0.142(8) 0.077(5) 0.162(9) 0.036(6) -0.003(7) 0.011(5)
C32 0.195(11) 0.117(8) 0.185(12) 0.084(8) 0.018(9) 0.046(8)
C33 0.198(10) 0.163(10) 0.121(8) 0.083(7) 0.004(7) 0.065(9)
C34 0.152(7) 0.122(6) 0.086(5) 0.047(5) 0.011(5) 0.032(5)
C41 0.100(5) 0.116(5) 0.057(4) 0.011(4) -0.008(3) 0.050(4)
C42 0.128(6) 0.179(8) 0.054(4) 0.001(4) 0.010(4) 0.096(6)
C43 0.103(5) 0.142(6) 0.063(4) 0.001(4) 0.001(4) 0.077(5)
C44 0.055(3) 0.069(3) 0.048(3) 0.005(2) -0.009(2) 0.010(2)
C45 0.051(3) 0.055(3) 0.060(3) 0.011(3) -0.009(2) 0.013(2)
C46 0.065(3) 0.060(4) 0.089(4) 0.007(3) -0.014(3) 0.013(3)
C47 0.064(3) 0.060(4) 0.112(5) 0.028(4) -0.016(3) 0.010(3)
C48 0.065(3) 0.080(4) 0.088(4) 0.045(4) -0.018(3) 0.006(3)
C49 0.064(3) 0.065(3) 0.059(3) 0.023(3) -0.014(2) 0.002(3)
C50 0.040(2) 0.052(3) 0.057(3) 0.019(2) -0.008(2) -0.002(2)
C51 0.126(6) 0.077(5) 0.181(8) 0.054(5) -0.015(6) 0.032(4)
C52 0.050(3) 0.054(3) 0.042(2) 0.020(2) -0.008(2) 0.003(2)
C53 0.051(3) 0.057(3) 0.056(3) 0.017(2) -0.009(2) 0.005(2)
C54 0.048(3) 0.074(4) 0.078(4) 0.032(3) -0.009(3) 0.001(3)
C55 0.057(3) 0.070(4) 0.087(4) 0.035(3) -0.023(3) -0.006(3)
C56 0.068(3) 0.052(3) 0.067(3) 0.017(3) -0.013(3) 0.002(2)
C57 0.051(3) 0.051(3) 0.052(3) 0.016(2) -0.009(2) 0.002(2)
C58 0.074(4) 0.069(4) 0.140(6) 0.030(4) -0.050(4) -0.025(3)
C59 0.084(4) 0.098(5) 0.053(3) 0.004(3) 0.003(3) 0.013(3)
C60 0.091(5) 0.103(5) 0.056(4) 0.003(3) 0.021(3) 0.015(4)
C61 0.054(3) 0.055(3) 0.057(3) 0.022(2) 0.009(2) 0.003(2)
C62 0.055(3) 0.083(4) 0.090(4) 0.023(3) 0.022(3) 0.010(3)
C69 0.149(7) 0.109(6) 0.116(6) 0.046(5) -0.006(5) 0.015(5)
C70 0.221(12) 0.169(10) 0.309(16) 0.138(11) -0.167(12) -0.120(9)
C71 0.298(15) 0.118(7) 0.095(6) 0.014(5) 0.044(8) 0.008(8)
C72 0.207(9) 0.1038(15) 0.284(11) 0.032(6) -0.089(10) 0.016(4)
C73 0.103(4) 0.339(14) 0.236(10) 0.140(12) 0.052(7) 0.056(5)
C74 0.196(9) 0.237(10) 0.123(3) 0.110(6) -0.036(5) 0.014(8)
C75 0.252(12) 0.146(8) 0.096(6) 0.008(6) 0.046(7) 0.076(8)
C76 0.137(7) 0.110(6) 0.139(7) 0.047(5) 0.024(6) 0.024(5)
C77 0.096(6) 0.240(12) 0.185(10) 0.073(9) 0.048(6) 0.016(7)
C78 0.124(7) 0.182(9) 0.147(8) 0.088(7) 0.018(6) -0.043(6)
C79 0.232(12) 0.098(6) 0.175(10) 0.013(6) 0.029(9) 0.032(7)
C80 0.132(7) 0.141(7) 0.105(6) 0.056(5) 0.015(5) 0.020(5)
C81 0.133(7) 0.110(6) 0.161(8) 0.030(6) 0.017(6) 0.040(5)
C82 0.153(8) 0.179(9) 0.153(9) 0.045(7) -0.039(7) 0.057(7)
C83 0.071(5) 0.201(10) 0.231(11) 0.092(9) 0.043(6) 0.022(5)
C84 0.146(8) 0.089(6) 0.182(9) -0.001(6) 0.004(7) -0.023(5)
C85 0.125(6) 0.102(6) 0.167(8) 0.043(6) 0.026(6) 0.048(5)
C86 0.191(10) 0.116(7) 0.173(9) 0.071(7) 0.055(7) -0.010(6)
C87 0.079(4) 0.103(5) 0.165(7) 0.059(5) 0.014(5) 0.022(4)
C88 0.139(7) 0.106(6) 0.111(6) 0.060(5) -0.004(5) -0.006(5)
C89 0.129(7) 0.167(8) 0.134(7) 0.082(6) -0.065(6) -0.032(6)
C90 0.164(8) 0.099(6) 0.151(8) 0.044(6) 0.005(6) 0.040(6)
C91 0.298(14) 0.157(9) 0.109(7) 0.034(6) 0.088(8) 0.085(9)
C92 0.181(10) 0.093(6) 0.228(12) -0.009(7) -0.056(9) -0.034(6)
C93 0.091(4) 0.078(4) 0.110(5) 0.026(4) 0.012(4) 0.025(3)
C94 0.103(5) 0.121(6) 0.120(6) 0.012(5) -0.012(5) -0.035(5)
C95 0.137(6) 0.115(6) 0.100(5) 0.062(5) 0.041(5) 0.027(5)
C96 0.0673(15) 0.159(8) 0.417(14) 0.093(9) 0.007(5) 0.029(2)
C97 0.156(7) 0.117(5) 0.199(8) 0.084(6) 0.011(7) 0.051(4)
C98 0.309(12) 0.218(11) 0.1013(16) 0.022(4) 0.078(5) 0.085(10)
Cl1 0.0626(8) 0.1222(12) 0.0493(7) 0.0254(8) -0.0018(6) -0.0202(8)
N1 0.039(2) 0.087(3) 0.065(3) 0.042(2) 0.0085(18) 0.0062(19)
N2 0.0390(19) 0.064(3) 0.061(2) 0.032(2) -0.0038(17) -0.0001(17)
N3 0.0361(18) 0.056(2) 0.064(2) 0.024(2) -0.0020(17) -0.0001(17)
N4 0.048(2) 0.062(3) 0.080(3) 0.033(2) 0.012(2) 0.0003(19)
N5 0.063(3) 0.072(3) 0.065(3) 0.031(2) 0.015(2) 0.001(2)
N6 0.077(3) 0.111(4) 0.047(3) 0.006(3) -0.002(2) 0.045(3)
N7 0.059(2) 0.077(3) 0.052(2) 0.003(2) -0.006(2) 0.023(2)
N8 0.047(2) 0.044(2) 0.049(2) 0.0146(18) -0.0068(17) 0.0036(17)
N9 0.064(2) 0.058(3) 0.042(2) 0.0073(19) 0.0027(19) 0.007(2)
N10 0.057(2) 0.071(3) 0.064(3) 0.010(2) 0.015(2) 0.006(2)
N11 0.0902(12) 0.1075(11) 0.0852(12) 0.0456(10) -0.0034(11) 0.0038(10)
N12 0.084(3) 0.085(3) 0.061(3) 0.016(2) 0.018(2) 0.000(3)
N13 0.052(2) 0.070(3) 0.077(3) 0.019(2) 0.003(2) 0.002(2)
N14 0.083(3) 0.063(3) 0.045(2) 0.014(2) -0.009(2) -0.009(2)
N15 0.0742(11) 0.0853(12) 0.0974(13) 0.0361(11) 0.0217(11) 0.0220(10)
Na1 0.0770(14) 0.125(2) 0.0594(13) 0.0432(13) -0.0078(11) -0.0140(13)
Na2 0.0801(15) 0.1126(19) 0.0669(14) 0.0296(13) 0.0029(11) -0.0206(13)
Na3 0.0788(15) 0.1124(19) 0.0675(14) 0.0169(13) 0.0078(12) -0.0059(13)
Na4 0.0697(13) 0.1043(18) 0.0700(14) 0.0319(13) 0.0020(11) -0.0120(12)
Na5 0.0639(12) 0.0966(16) 0.0541(12) 0.0217(11) -0.0049(9) -0.0105(11)
Si1 0.0925(9) 0.1116(9) 0.0911(8) 0.0433(7) -0.0039(7) 0.0071(7)
Si2 0.1371(17) 0.0948(11) 0.0720(12) 0.0336(9) -0.0280(11) -0.0414(12)
Si3 0.1142(15) 0.1124(16) 0.0773(12) 0.0212(11) 0.0302(11) 0.0209(12)
Si4 0.1072(14) 0.0925(13) 0.0830(12) 0.0293(11) 0.0277(11) -0.0039(11)
Si5 0.0589(9) 0.1038(14) 0.1025(14) 0.0258(11) 0.0046(9) 0.0153(9)
Si6 0.0826(11) 0.0690(11) 0.1107(15) 0.0251(10) 0.0175(10) -0.0037(9)
Si7 0.0799(11) 0.0804(11) 0.0739(11) 0.0377(9) -0.0225(8) -0.0100(9)
Si8 0.1279(16) 0.0755(12) 0.0621(10) 0.0117(9) 0.0006(10) 0.0053(11)
Si9 0.0591(8) 0.0700(10) 0.0584(9) 0.0217(7) 0.0069(7) 0.0016(7)
Si10 0.0808(8) 0.0905(8) 0.1060(9) 0.0310(7) 0.0216(7) 0.0234(7)
Yb1 0.03676(11) 0.05373(13) 0.04539(12) 0.01856(9) 0.00150(7) 0.00384(8)

loop_
_atom_type_symbol
_atom_type_description
_atom_type_scat_dispersion_real
_atom_type_scat_dispersion_imag
_atom_type_scat_source
C C 0.0033 0.0016 'International Tables Vol C Tables 4.2.6.8 and 6.1.1.4'
H H 0.0000 0.0000 'International Tables Vol C Tables 4.2.6.8 and 6.1.1.4'
N N 0.0061 0.0033 'International Tables Vol C Tables 4.2.6.8 and 6.1.1.4'
Na Na 0.0362 0.0249 'International Tables Vol C Tables 4.2.6.8 and 6.1.1.4'
Si Si 0.0817 0.0704 'International Tables Vol C Tables 4.2.6.8 and 6.1.1.4'
Cl Cl 0.1484 0.1585 'International Tables Vol C Tables 4.2.6.8 and 6.1.1.4'
Yb Yb -0.3850 5.5486 'International Tables Vol C Tables 4.2.6.8 and 6.1.1.4'

loop_
_geom_angle_atom_site_label_1
_geom_angle_atom_site_label_2
_geom_angle_atom_site_label_3
_geom_angle
C64 C63 C68 120.0
C64 C63 C62 120.2(4)
C68 C63 C62 119.8(4)
C65 C64 C63 120.0
C65 C64 H64 120.0
C63 C64 H64 120.0
C64 C65 C66 120.0
C64 C65 H65 120.0
C66 C65 H65 120.0
C67 C66 C65 120.0
C67 C66 H66 120.0
C65 C66 H66 120.0
C68 C67 C66 120.0
C68 C67 H67 120.0
C66 C67 H67 120.0
C67 C68 C63 120.0
C67 C68 H68 120.0
C63 C68 H68 120.0
C38 C39 C40 120.0
C38 C39 H39 120.0
C40 C39 H39 120.0
C37 C38 C39 120.0
C37 C38 H38 120.0
C39 C38 H38 120.0
C38 C37 C36 120.0
C38 C37 H37 120.0
C36 C37 H37 120.0
C37 C36 C35 120.0
C37 C36 H36 120.0
C35 C36 H36 120.0
C40 C35 C36 120.0
C40 C35 H35 120.0
C36 C35 H35 120.0
C35 C40 C39 120.0
C35 C40 C41 119.7(5)
C39 C40 C41 120.3(5)
C2 C1 C6 119.4(6)
C2 C1 H1 120.3
C6 C1 H1 120.3
C3 C2 C1 121.3(6)
C3 C2 H2 119.3
C1 C2 H2 119.3
C4 C3 C2 119.7(6)
C4 C3 H3 120.1
C2 C3 H3 120.1
C3 C4 C5 120.2(7)
C3 C4 H4 119.9
C5 C4 H4 119.9
C6 C5 C4 121.2(5)
C6 C5 H5 119.4
C4 C5 H5 119.4
C5 C6 C1 118.0(5)
C5 C6 C7 123.6(5)
C1 C6 C7 118.3(5)
N1 C7 C6 114.2(4)
N1 C7 H7A 108.7
C6 C7 H7A 108.7
N1 C7 H7B 108.7
C6 C7 H7B 108.7
H7A C7 H7B 107.6
C9 C8 N1 107.0(4)
C9 C8 H8 126.5
N1 C8 H8 126.5
C8 C9 N2 106.7(4)
C8 C9 H9 126.7
N2 C9 H9 126.7
N2 C10 N1 102.8(4)
N2 C10 Yb1 123.0(3)
N1 C10 Yb1 130.3(3)
C12 C11 C16 121.8(4)
C12 C11 N2 116.6(4)
C16 C11 N2 121.5(4)
C13 C12 C11 122.0(5)
C13 C12 H12 119.0
C11 C12 H12 119.0
C12 C13 C14 117.0(5)
C12 C13 C17 120.8(6)
C14 C13 C17 122.2(5)
C15 C14 C13 121.7(5)
C15 C14 H14 119.2
C13 C14 H14 119.2
C14 C15 C16 122.8(5)
C14 C15 H15 118.6
C16 C15 H15 118.6
C11 C16 C15 114.7(4)
C11 C16 N3 125.1(4)
C15 C16 N3 120.1(4)
C13 C17 H17A 109.5
C13 C17 H17B 109.5
H17A C17 H17B 109.5
C13 C17 H17C 109.5
H17A C17 H17C 109.5
H17B C17 H17C 109.5
N3 C18 C23 124.5(4)
N3 C18 C19 121.3(5)
C23 C18 C19 114.1(5)
C20 C19 C18 123.3(6)
C20 C19 H19 118.4
C18 C19 H19 118.4
C19 C20 C21 120.0(6)
C19 C20 H20 120.0
C21 C20 H20 120.0
C22 C21 C24 121.8(8)
C22 C21 C20 116.9(6)
C24 C21 C20 121.2(8)
C21 C22 C23 123.7(6)
C21 C22 H22 118.2
C23 C22 H22 118.2
C22 C23 C18 122.0(5)
C22 C23 N4 116.9(5)
C18 C23 N4 121.1(4)
C21 C24 H24A 109.5
C21 C24 H24B 109.5
H24A C24 H24B 109.5
C21 C24 H24C 109.5
H24A C24 H24C 109.5
H24B C24 H24C 109.5
C26 C25 N4 106.9(5)
C26 C25 H25 126.6
N4 C25 H25 126.6
C25 C26 N5 106.4(5)
C25 C26 H26 126.8
N5 C26 H26 126.8
N4 C27 N5 103.7(4)
N4 C27 Yb1 121.1(3)
N5 C27 Yb1 131.4(3)
N5 C28 C29 112.7(5)
N5 C28 H28A 109.1
C29 C28 H28A 109.1
N5 C28 H28B 109.1
C29 C28 H28B 109.1
H28A C28 H28B 107.8
C34 C29 C30 119.1(7)
C34 C29 C28 118.5(6)
C30 C29 C28 122.5(6)
C29 C30 C31 121.2(8)
C29 C30 H30 119.4
C31 C30 H30 119.4
C32 C31 C30 119.2(9)
C32 C31 H31 120.4
C30 C31 H31 120.4
C33 C32 C31 121.3(10)
C33 C32 H32 119.3
C31 C32 H32 119.3
C32 C33 C34 119.5(9)
C32 C33 H33 120.2
C34 C33 H33 120.2
C29 C34 C33 119.6(8)
C29 C34 H34 120.2
C33 C34 H34 120.2
C40 C41 N6 112.0(5)
C40 C41 H41A 109.2
N6 C41 H41A 109.2
C40 C41 H41B 109.2
N6 C41 H41B 109.2
H41A C41 H41B 107.9
C43 C42 N6 106.5(5)
C43 C42 H42 126.7
N6 C42 H42 126.7
C42 C43 N7 107.3(5)
C42 C43 H43 126.4
N7 C43 H43 126.4
N6 C44 N7 103.5(4)
N6 C44 Yb1 131.8(4)
N7 C44 Yb1 120.0(3)
C46 C45 C50 121.0(5)
C46 C45 N7 117.5(5)
C50 C45 N7 121.3(4)
C47 C46 C45 122.6(5)
C47 C46 H46 118.7
C45 C46 H46 118.7
C46 C47 C48 116.8(5)
C46 C47 C51 123.4(6)
C48 C47 C51 119.7(6)
C49 C48 C47 121.4(5)
C49 C48 H48 119.3
C47 C48 H48 119.3
C48 C49 C50 122.9(5)
C48 C49 H49 118.5
C50 C49 H49 118.5
C49 C50 N8 121.3(4)
C49 C50 C45 115.1(4)
N8 C50 C45 123.6(4)
C47 C51 H51A 109.5
C47 C51 H51B 109.5
H51A C51 H51B 109.5
C47 C51 H51C 109.5
H51A C51 H51C 109.5
H51B C51 H51C 109.5
C53 C52 N8 120.9(4)
C53 C52 C57 115.6(4)
N8 C52 C57 123.3(4)
C54 C53 C52 123.1(5)
C54 C53 H53 118.5
C52 C53 H53 118.5
C53 C54 C55 121.3(5)
C53 C54 H54 119.3
C55 C54 H54 119.3
C56 C55 C54 117.3(5)
C56 C55 C58 120.4(6)
C54 C55 C58 122.3(5)
C55 C56 C57 122.0(5)
C55 C56 H56 119.0
C57 C56 H56 119.0
C56 C57 C52 120.7(4)
C56 C57 N9 116.7(4)
C52 C57 N9 122.5(4)
C55 C58 H58A 109.5
C55 C58 H58B 109.5
H58A C58 H58B 109.5
C55 C58 H58C 109.5
H58A C58 H58C 109.5
H58B C58 H58C 109.5
C60 C59 N9 106.2(5)
C60 C59 H59 126.9
N9 C59 H59 126.9
C59 C60 N10 107.7(5)
C59 C60 H60 126.1
N10 C60 H60 126.1
N10 C61 N9 102.7(4)
N10 C61 Yb1 132.4(4)
N9 C61 Yb1 122.2(3)
N10 C62 C63 111.8(4)
N10 C62 H62A 109.2
C63 C62 H62A 109.2
N10 C62 H62B 109.2
C63 C62 H62B 109.2
H62A C62 H62B 107.9
Si2 C69 H69A 109.5
Si2 C69 H69B 109.5
H69A C69 H69B 109.5
Si2 C69 H69C 109.5
H69A C69 H69C 109.5
H69B C69 H69C 109.5
Si2 C70 H70A 109.5
Si2 C70 H70B 109.5
H70A C70 H70B 109.5
Si2 C70 H70C 109.5
H70A C70 H70C 109.5
H70B C70 H70C 109.5
Si2 C71 H71A 109.5
Si2 C71 H71B 109.5
H71A C71 H71B 109.5
Si2 C71 H71C 109.5
H71A C71 H71C 109.5
H71B C71 H71C 109.5
Si1 C72 H72A 109.5
Si1 C72 H72B 109.5
H72A C72 H72B 109.5
Si1 C72 H72C 109.5
H72A C72 H72C 109.5
H72B C72 H72C 109.5
Si1 C73 H73A 109.5
Si1 C73 H73B 109.5
H73A C73 H73B 109.5
Si1 C73 H73C 109.5
H73A C73 H73C 109.5
H73B C73 H73C 109.5
Si1 C74 H74A 109.5
Si1 C74 H74B 109.5
H74A C74 H74B 109.5
Si1 C74 H74C 109.5
H74A C74 H74C 109.5
H74B C74 H74C 109.5
Si3 C75 H75A 109.5
Si3 C75 H75B 109.5
H75A C75 H75B 109.5
Si3 C75 H75C 109.5
H75A C75 H75C 109.5
H75B C75 H75C 109.5
Si3 C76 H76A 109.5
Si3 C76 H76B 109.5
H76A C76 H76B 109.5
Si3 C76 H76C 109.5
H76A C76 H76C 109.5
H76B C76 H76C 109.5
Si3 C77 H77A 109.5
Si3 C77 H77B 109.5
H77A C77 H77B 109.5
Si3 C77 H77C 109.5
H77A C77 H77C 109.5
H77B C77 H77C 109.5
Si4 C78 H78A 109.5
Si4 C78 H78B 109.5
H78A C78 H78B 109.5
Si4 C78 H78C 109.5
H78A C78 H78C 109.5
H78B C78 H78C 109.5
Si4 C79 H79A 109.5
Si4 C79 H79B 109.5
H79A C79 H79B 109.5
Si4 C79 H79C 109.5
H79A C79 H79C 109.5
H79B C79 H79C 109.5
Si4 C80 H80A 109.5
Si4 C80 H80B 109.5
H80A C80 H80B 109.5
Si4 C80 H80C 109.5
H80A C80 H80C 109.5
H80B C80 H80C 109.5
Si5 C81 H81A 109.5
Si5 C81 H81B 109.5
H81A C81 H81B 109.5
Si5 C81 H81C 109.5
H81A C81 H81C 109.5
H81B C81 H81C 109.5
Si5 C82 H82A 109.5
Si5 C82 H82B 109.5
H82A C82 H82B 109.5
Si5 C82 H82C 109.5
H82A C82 H82C 109.5
H82B C82 H82C 109.5
Si5 C83 H83A 109.5
Si5 C83 H83B 109.5
H83A C83 H83B 109.5
Si5 C83 H83C 109.5
H83A C83 H83C 109.5
H83B C83 H83C 109.5
Si6 C84 H84A 109.5
Si6 C84 H84B 109.5
H84A C84 H84B 109.5
Si6 C84 H84C 109.5
H84A C84 H84C 109.5
H84B C84 H84C 109.5
Si6 C85 H85A 109.5
Si6 C85 H85B 109.5
H85A C85 H85B 109.5
Si6 C85 H85C 109.5
H85A C85 H85C 109.5
H85B C85 H85C 109.5
Si6 C86 H86A 109.5
Si6 C86 H86B 109.5
H86A C86 H86B 109.5
Si6 C86 H86C 109.5
H86A C86 H86C 109.5
H86B C86 H86C 109.5
Si7 C87 H87A 109.5
Si7 C87 H87B 109.5
H87A C87 H87B 109.5
Si7 C87 H87C 109.5
H87A C87 H87C 109.5
H87B C87 H87C 109.5
Si7 C88 H88A 109.5
Si7 C88 H88B 109.5
H88A C88 H88B 109.5
Si7 C88 H88C 109.5
H88A C88 H88C 109.5
H88B C88 H88C 109.5
Si7 C89 H89A 109.5
Si7 C89 H89B 109.5
H89A C89 H89B 109.5
Si7 C89 H89C 109.5
H89A C89 H89C 109.5
H89B C89 H89C 109.5
Si8 C90 H90A 109.5
Si8 C90 H90B 109.5
H90A C90 H90B 109.5
Si8 C90 H90C 109.5
H90A C90 H90C 109.5
H90B C90 H90C 109.5
Si8 C91 H91A 109.5
Si8 C91 H91B 109.5
H91A C91 H91B 109.5
Si8 C91 H91C 109.5
H91A C91 H91C 109.5
H91B C91 H91C 109.5
Si8 C92 H92A 109.5
Si8 C92 H92B 109.5
H92A C92 H92B 109.5
Si8 C92 H92C 109.5
H92A C92 H92C 109.5
H92B C92 H92C 109.5
Si9 C93 H93A 109.5
Si9 C93 H93B 109.5
H93A C93 H93B 109.5
Si9 C93 H93C 109.5
H93A C93 H93C 109.5
H93B C93 H93C 109.5
Si9 C94 H94A 109.5
Si9 C94 H94B 109.5
H94A C94 H94B 109.5
Si9 C94 H94C 109.5
H94A C94 H94C 109.5
H94B C94 H94C 109.5
Si9 C95 H95A 109.5
Si9 C95 H95B 109.5
H95A C95 H95B 109.5
Si9 C95 H95C 109.5
H95A C95 H95C 109.5
H95B C95 H95C 109.5
Si10 C96 H96A 109.5
Si10 C96 H96B 109.5
H96A C96 H96B 109.5
Si10 C96 H96C 109.5
H96A C96 H96C 109.5
H96B C96 H96C 109.5
Si10 C97 H97A 109.5
Si10 C97 H97B 109.5
H97A C97 H97B 109.5
Si10 C97 H97C 109.5
H97A C97 H97C 109.5
H97B C97 H97C 109.5
Si10 C98 H98A 109.5
Si10 C98 H98B 109.5
H98A C98 H98B 109.5
Si10 C98 H98C 109.5
H98A C98 H98C 109.5
H98B C98 H98C 109.5
Na2 Cl1 Na5 144.43(8)
Na2 Cl1 Na4 142.88(8)
Na5 Cl1 Na4 72.56(7)
Na2 Cl1 Na1 73.25(7)
Na5 Cl1 Na1 71.55(7)
Na4 Cl1 Na1 143.83(8)
Na2 Cl1 Na3 71.83(7)
Na5 Cl1 Na3 143.07(8)
Na4 Cl1 Na3 71.10(7)
Na1 Cl1 Na3 145.07(8)
C8 N1 C10 111.6(4)
C8 N1 C7 124.7(4)
C10 N1 C7 123.5(4)
C10 N2 C9 112.0(4)
C10 N2 C11 125.5(4)
C9 N2 C11 122.4(4)
C18 N3 C16 115.4(4)
C18 N3 Yb1 121.4(3)
C16 N3 Yb1 123.1(3)
C27 N4 C25 111.2(5)
C27 N4 C23 125.4(4)
C25 N4 C23 123.2(5)
C27 N5 C26 111.8(5)
C27 N5 C28 124.8(4)
C26 N5 C28 123.1(5)
C44 N6 C42 112.1(5)
C44 N6 C41 123.9(4)
C42 N6 C41 124.0(5)
C44 N7 C43 110.6(5)
C44 N7 C45 126.4(4)
C43 N7 C45 122.9(4)
C52 N8 C50 114.8(3)
C52 N8 Yb1 122.9(3)
C50 N8 Yb1 122.3(3)
C59 N9 C61 111.7(4)
C59 N9 C57 123.2(4)
C61 N9 C57 125.0(4)
C61 N10 C60 111.7(5)
C61 N10 C62 123.7(5)
C60 N10 C62 124.6(5)
Si1 N11 Si2 126.1(3)
Si1 N11 Na1 109.1(3)
Si2 N11 Na1 110.3(3)
Si1 N11 Na2 116.1(3)
Si2 N11 Na2 99.2(3)
Na1 N11 Na2 89.95(19)
Si4 N12 Si3 125.5(3)
Si4 N12 Na3 115.3(3)
Si3 N12 Na3 103.7(3)
Si4 N12 Na2 103.1(2)
Si3 N12 Na2 115.2(2)
Na3 N12 Na2 87.97(16)
Si6 N13 Si5 125.3(3)
Si6 N13 Na3 107.7(2)
Si5 N13 Na3 112.7(2)
Si6 N13 Na4 109.9(2)
Si5 N13 Na4 107.0(2)
Na3 N13 Na4 87.65(15)
Si7 N14 Si8 126.1(3)
Si7 N14 Na5 109.2(2)
Si8 N14 Na5 107.9(2)
Si7 N14 Na4 112.3(2)
Si8 N14 Na4 106.1(2)
Na5 N14 Na4 88.88(15)
Si10 N15 Si9 124.1(3)
Si10 N15 Na5 111.7(3)
Si9 N15 Na5 108.0(2)
Si10 N15 Na1 108.8(2)
Si9 N15 Na1 110.8(3)
Na5 N15 Na1 87.38(17)
N11 Na1 N15 163.0(2)
N11 Na1 Cl1 97.48(15)
N15 Na1 Cl1 99.26(14)
N11 Na2 N12 160.6(2)
N11 Na2 Cl1 99.07(15)
N12 Na2 Cl1 100.13(14)
N12 Na3 N13 160.55(18)
N12 Na3 Cl1 99.39(14)
N13 Na3 Cl1 99.94(13)
N14 Na4 N13 160.44(18)
N14 Na4 Cl1 98.87(12)
N13 Na4 Cl1 100.56(13)
N14 Na5 N15 158.59(18)
N14 Na5 Cl1 99.62(12)
N15 Na5 Cl1 101.76(14)
N11 Si1 C72 109.6(4)
N11 Si1 C74 116.2(4)
C72 Si1 C74 103.0(6)
N11 Si1 C73 112.4(4)
C72 Si1 C73 109.6(6)
C74 Si1 C73 105.6(5)
N11 Si2 C69 109.6(3)
N11 Si2 C70 115.9(5)
C69 Si2 C70 105.4(4)
N11 Si2 C71 113.7(3)
C69 Si2 C71 104.5(5)
C70 Si2 C71 106.9(6)
N12 Si3 C75 116.8(4)
N12 Si3 C76 109.1(3)
C75 Si3 C76 108.8(4)
N12 Si3 C77 113.9(4)
C75 Si3 C77 101.9(5)
C76 Si3 C77 105.7(4)
N12 Si4 C78 115.1(4)
N12 Si4 C80 113.2(3)
C78 Si4 C80 105.5(4)
N12 Si4 C79 109.5(4)
C78 Si4 C79 106.8(5)
C80 Si4 C79 106.2(5)
N13 Si5 C83 114.3(4)
N13 Si5 C81 111.3(3)
C83 Si5 C81 106.8(4)
N13 Si5 C82 113.0(3)
C83 Si5 C82 105.9(5)
C81 Si5 C82 104.8(4)
N13 Si6 C85 110.0(3)
N13 Si6 C84 115.3(4)
C85 Si6 C84 106.2(4)
N13 Si6 C86 113.0(3)
C85 Si6 C86 105.2(4)
C84 Si6 C86 106.5(4)
N14 Si7 C87 110.0(3)
N14 Si7 C88 113.8(3)
C87 Si7 C88 105.9(3)
N14 Si7 C89 114.9(3)
C87 Si7 C89 105.7(4)
C88 Si7 C89 105.9(4)
N14 Si8 C90 109.5(3)
N14 Si8 C91 115.2(3)
C90 Si8 C91 106.0(5)
N14 Si8 C92 113.0(4)
C90 Si8 C92 105.3(5)
C91 Si8 C92 107.2(6)
N15 Si9 C94 115.2(3)
N15 Si9 C93 109.2(3)
C94 Si9 C93 105.0(3)
N15 Si9 C95 115.7(3)
C94 Si9 C95 105.4(4)
C93 Si9 C95 105.4(3)
N15 Si10 C96 114.8(4)
N15 Si10 C97 110.0(3)
C96 Si10 C97 108.1(5)
N15 Si10 C98 111.3(4)
C96 Si10 C98 106.8(6)
C97 Si10 C98 105.4(5)
N8 Yb1 N3 178.64(13)
N8 Yb1 C27 100.78(14)
N3 Yb1 C27 78.52(14)
N8 Yb1 C61 78.05(14)
N3 Yb1 C61 103.04(15)
C27 Yb1 C61 87.42(15)
N8 Yb1 C10 101.99(14)
N3 Yb1 C10 78.70(14)
C27 Yb1 C10 157.22(16)
C61 Yb1 C10 97.54(15)
N8 Yb1 C44 78.89(14)
N3 Yb1 C44 100.05(15)
C27 Yb1 C44 99.08(17)
C61 Yb1 C44 156.83(16)
C10 Yb1 C44 85.06(17)

loop_
_geom_bond_atom_site_label_1
_geom_bond_atom_site_label_2
_geom_bond_distance
C63 C64 1.3900
C63 C68 1.3900
C63 C62 1.506(6)
C64 C65 1.3900
C64 H64 0.9300
C65 C66 1.3900
C65 H65 0.9300
C66 C67 1.3900
C66 H66 0.9300
C67 C68 1.3900
C67 H67 0.9300
C68 H68 0.9300
C39 C38 1.3900
C39 C40 1.3900
C39 H39 0.9300
C38 C37 1.3900
C38 H38 0.9300
C37 C36 1.3900
C37 H37 0.9300
C36 C35 1.3900
C36 H36 0.9300
C35 C40 1.3900
C35 H35 0.9300
C40 C41 1.455(6)
C1 C2 1.376(8)
C1 C6 1.396(7)
C1 H1 0.9300
C2 C3 1.363(9)
C2 H2 0.9300
C3 C4 1.337(8)
C3 H3 0.9300
C4 C5 1.391(8)
C4 H4 0.9300
C5 C6 1.364(8)
C5 H5 0.9300
C6 C7 1.501(7)
C7 N1 1.454(6)
C7 H7A 0.9700
C7 H7B 0.9700
C8 C9 1.332(7)
C8 N1 1.370(6)
C8 H8 0.9300
C9 N2 1.384(6)
C9 H9 0.9300
C10 N2 1.350(6)
C10 N1 1.375(5)
C10 Yb1 2.454(4)
C11 C12 1.390(7)
C11 C16 1.400(6)
C11 N2 1.447(5)
C12 C13 1.371(7)
C12 H12 0.9300
C13 C14 1.384(8)
C13 C17 1.516(8)
C14 C15 1.364(8)
C14 H14 0.9300
C15 C16 1.410(6)
C15 H15 0.9300
C16 N3 1.416(6)
C17 H17A 0.9600
C17 H17B 0.9600
C17 H17C 0.9600
C18 N3 1.386(6)
C18 C23 1.398(7)
C18 C19 1.399(7)
C19 C20 1.392(8)
C19 H19 0.9300
C20 C21 1.397(9)
C20 H20 0.9300
C21 C22 1.340(8)
C21 C24 1.377(8)
C22 C23 1.373(7)
C22 H22 0.9300
C23 N4 1.428(6)
C24 H24A 0.9600
C24 H24B 0.9600
C24 H24C 0.9600
C25 C26 1.337(8)
C25 N4 1.399(6)
C25 H25 0.9300
C26 N5 1.393(7)
C26 H26 0.9300
C27 N4 1.358(6)
C27 N5 1.359(6)
C27 Yb1 2.448(4)
C28 N5 1.458(7)
C28 C29 1.496(8)
C28 H28A 0.9700
C28 H28B 0.9700
C29 C34 1.363(9)
C29 C30 1.365(8)
C30 C31 1.385(10)
C30 H30 0.9300
C31 C32 1.354(13)
C31 H31 0.9300
C32 C33 1.338(13)
C32 H32 0.9300
C33 C34 1.421(11)
C33 H33 0.9300
C34 H34 0.9300
C41 N6 1.494(7)
C41 H41A 0.9700
C41 H41B 0.9700
C42 C43 1.334(9)
C42 N6 1.369(7)
C42 H42 0.9300
C43 N7 1.378(7)
C43 H43 0.9300
C44 N6 1.349(6)
C44 N7 1.366(6)
C44 Yb1 2.464(5)
C45 C46 1.386(7)
C45 C50 1.405(6)
C45 N7 1.434(6)
C46 C47 1.366(8)
C46 H46 0.9300
C47 C48 1.378(8)
C47 C51 1.532(8)
C48 C49 1.374(7)
C48 H48 0.9300
C49 C50 1.390(6)
C49 H49 0.9300
C50 N8 1.404(5)
C51 H51A 0.9600
C51 H51B 0.9600
C51 H51C 0.9600
C52 C53 1.402(6)
C52 N8 1.403(5)
C52 C57 1.408(6)
C53 C54 1.368(7)
C53 H53 0.9300
C54 C55 1.383(7)
C54 H54 0.9300
C55 C56 1.383(7)
C55 C58 1.510(7)
C56 C57 1.400(6)
C56 H56 0.9300
C57 N9 1.426(6)
C58 H58A 0.9600
C58 H58B 0.9600
C58 H58C 0.9600
C59 C60 1.337(8)
C59 N9 1.377(6)
C59 H59 0.9300
C60 N10 1.373(7)
C60 H60 0.9300
C61 N10 1.359(6)
C61 N9 1.380(6)
C61 Yb1 2.451(5)
C62 N10 1.449(6)
C62 H62A 0.9700
C62 H62B 0.9700
C69 Si2 1.869(8)
C69 H69A 0.9600
C69 H69B 0.9600
C69 H69C 0.9600
C70 Si2 1.894(8)
C70 H70A 0.9600
C70 H70B 0.9600
C70 H70C 0.9600
C71 Si2 1.911(9)
C71 H71A 0.9600
C71 H71B 0.9600
C71 H71C 0.9600
C72 Si1 1.778(9)
C72 H72A 0.9600
C72 H72B 0.9600
C72 H72C 0.9600
C73 Si1 1.867(9)
C73 H73A 0.9600
C73 H73B 0.9600
C73 H73C 0.9600
C74 Si1 1.851(8)
C74 H74A 0.9600
C74 H74B 0.9600
C74 H74C 0.9600
C75 Si3 1.856(8)
C75 H75A 0.9600
C75 H75B 0.9600
C75 H75C 0.9600
C76 Si3 1.881(8)
C76 H76A 0.9600
C76 H76B 0.9600
C76 H76C 0.9600
C77 Si3 1.886(8)
C77 H77A 0.9600
C77 H77B 0.9600
C77 H77C 0.9600
C78 Si4 1.866(7)
C78 H78A 0.9600
C78 H78B 0.9600
C78 H78C 0.9600
C79 Si4 1.890(9)
C79 H79A 0.9600
C79 H79B 0.9600
C79 H79C 0.9600
C80 Si4 1.872(8)
C80 H80A 0.9600
C80 H80B 0.9600
C80 H80C 0.9600
C81 Si5 1.869(8)
C81 H81A 0.9600
C81 H81B 0.9600
C81 H81C 0.9600
C82 Si5 1.887(9)
C82 H82A 0.9600
C82 H82B 0.9600
C82 H82C 0.9600
C83 Si5 1.862(8)
C83 H83A 0.9600
C83 H83B 0.9600
C83 H83C 0.9600
C84 Si6 1.869(9)
C84 H84A 0.9600
C84 H84B 0.9600
C84 H84C 0.9600
C85 Si6 1.859(7)
C85 H85A 0.9600
C85 H85B 0.9600
C85 H85C 0.9600
C86 Si6 1.890(8)
C86 H86A 0.9600
C86 H86B 0.9600
C86 H86C 0.9600
C87 Si7 1.856(8)
C87 H87A 0.9600
C87 H87B 0.9600
C87 H87C 0.9600
C88 Si7 1.862(7)
C88 H88A 0.9600
C88 H88B 0.9600
C88 H88C 0.9600
C89 Si7 1.882(7)
C89 H89A 0.9600
C89 H89B 0.9600
C89 H89C 0.9600
C90 Si8 1.871(8)
C90 H90A 0.9600
C90 H90B 0.9600
C90 H90C 0.9600
C91 Si8 1.892(9)
C91 H91A 0.9600
C91 H91B 0.9600
C91 H91C 0.9600
C92 Si8 1.906(9)
C92 H92A 0.9600
C92 H92B 0.9600
C92 H92C 0.9600
C93 Si9 1.871(6)
C93 H93A 0.9600
C93 H93B 0.9600
C93 H93C 0.9600
C94 Si9 1.868(7)
C94 H94A 0.9600
C94 H94B 0.9600
C94 H94C 0.9600
C95 Si9 1.879(6)
C95 H95A 0.9600
C95 H95B 0.9600
C95 H95C 0.9600
C96 Si10 1.841(9)
C96 H96A 0.9600
C96 H96B 0.9600
C96 H96C 0.9600
C97 Si10 1.887(8)
C97 H97A 0.9600
C97 H97B 0.9600
C97 H97C 0.9600
C98 Si10 1.920(9)
C98 H98A 0.9600
C98 H98B 0.9600
C98 H98C 0.9600
Cl1 Na2 2.778(3)
Cl1 Na5 2.782(2)
Cl1 Na4 2.805(3)
Cl1 Na1 2.841(3)
Cl1 Na3 2.841(3)
N3 Yb1 2.280(3)
N8 Yb1 2.267(3)
N11 Si1 1.658(6)
N11 Si2 1.702(6)
N11 Na1 2.369(5)
N11 Na2 2.374(6)
N12 Si4 1.680(5)
N12 Si3 1.693(5)
N12 Na3 2.353(5)
N12 Na2 2.394(5)
N13 Si6 1.672(5)
N13 Si5 1.688(4)
N13 Na3 2.362(5)
N13 Na4 2.378(5)
N14 Si7 1.675(5)
N14 Si8 1.690(5)
N14 Na5 2.359(5)
N14 Na4 2.363(5)
N15 Si10 1.678(5)
N15 Si9 1.677(5)
N15 Na5 2.363(5)
N15 Na1 2.396(5)

loop_
_platon_squeeze_void_nr
_platon_squeeze_void_average_x
_platon_squeeze_void_average_y
_platon_squeeze_void_average_z
_platon_squeeze_void_volume
_platon_squeeze_void_count_electrons
_platon_squeeze_void_content
1 0.070 0.074 0.752 39 1 ' '
2 0.000 0.500 0.500 655 95 ' '
3 -0.070 0.926 0.248 39 0 ' '
4 0.222 0.478 0.036 12 0 ' '
5 0.347 0.205 0.980 48 1 ' '
6 0.343 0.575 0.972 23 1 ' '
7 0.362 0.087 0.546 25 1 ' '
8 0.433 0.616 0.268 22 0 ' '
9 0.567 0.384 0.732 22 0 ' '
10 0.653 0.795 0.020 48 1 ' '
11 0.638 0.913 0.454 25 1 ' '
12 0.657 0.425 0.028 23 1 ' '
13 0.778 0.522 0.964 12 0 ' '
